data_4119402
loop_
_publ_author_name
'Erika R. Bartholomew'
'Emily C. Volpe'
'Peter T. Wolczanski'
'Emil B. Lobkovsky'
'Thomas R. Cundari'

_publ_section_title
;
 Selective Extraction of N2 from Air by Diarylimine Iron Complexes
;
_journal_name_full 'Journal of the American Chemical Society'
_journal_page_first 3511
_journal_page_last 3527
_journal_paper_doi 10.1021/ja311021u
_journal_volume 135
_journal_year 2013
_chemical_formula_moiety 'C20 H23 Cl F6 Fe N P2'
_chemical_formula_sum 'C20 H23 Cl F6 Fe N P2'
_chemical_formula_weight 544.63
_chemical_name_systematic
; 
 ? 
;
_space_group_IT_number 14
_symmetry_cell_setting monoclinic
_symmetry_space_group_name_Hall '-P 2ybc'
_symmetry_space_group_name_H-M 'P 1 21/c 1'
_atom_sites_solution_hydrogens geom
_atom_sites_solution_primary direct
_atom_sites_solution_secondary difmap
_audit_creation_method SHELXL-97
_cell_angle_alpha 90.00
_cell_angle_beta 100.653(4)
_cell_angle_gamma 90.00
_cell_formula_units_Z 4
_cell_length_a 10.6916(9)
_cell_length_b 8.1275(7)
_cell_length_c 26.737(2)
_cell_measurement_reflns_used 6727
_cell_measurement_temperature 173(2)
_cell_measurement_theta_max 28.76
_cell_measurement_theta_min 2.70
_cell_volume 2283.3(3)
_computing_cell_refinement 'Bruker SAINT+'
_computing_data_collection 'Bruker APEX2'
_computing_data_reduction 'Bruker SAINT+'
_computing_molecular_graphics 'Bruker SHELXTL'
_computing_publication_material 'Bruker SHELXTL'
_computing_structure_refinement 'SHELXL-97 (Sheldrick, 1997)'
_computing_structure_solution 'SHELXS-97 (Sheldrick, 1990)'
_diffrn_ambient_temperature 173(2)
_diffrn_measured_fraction_theta_full 0.995
_diffrn_measured_fraction_theta_max 0.995
_diffrn_measurement_device_type 'Bruker X8 APEX II diffractometer'
_diffrn_measurement_method 'phi and omega scans'
_diffrn_radiation_monochromator graphite
_diffrn_radiation_source 'fine-focus sealed tube'
_diffrn_radiation_type MoK\a
_diffrn_radiation_wavelength 0.71073
_diffrn_reflns_av_R_equivalents 0.0321
_diffrn_reflns_av_sigmaI/netI 0.0335
_diffrn_reflns_limit_h_max 14
_diffrn_reflns_limit_h_min -14
_diffrn_reflns_limit_k_max 7
_diffrn_reflns_limit_k_min -11
_diffrn_reflns_limit_l_max 36
_diffrn_reflns_limit_l_min -34
_diffrn_reflns_number 23077
_diffrn_reflns_theta_full 29.21
_diffrn_reflns_theta_max 29.21
_diffrn_reflns_theta_min 1.55
_diffrn_standards_number 0
_exptl_absorpt_coefficient_mu 0.974
_exptl_absorpt_correction_T_max 0.9089
_exptl_absorpt_correction_T_min 0.6966
_exptl_absorpt_correction_type multi-scan
_exptl_absorpt_process_details SADABS
_exptl_crystal_colour red
_exptl_crystal_density_diffrn 1.584
_exptl_crystal_description block
_exptl_crystal_F_000 1108
_exptl_crystal_size_max 0.40
_exptl_crystal_size_mid 0.15
_exptl_crystal_size_min 0.10
_refine_diff_density_max 1.089
_refine_diff_density_min -0.420
_refine_diff_density_rms 0.069
_refine_ls_extinction_method none
_refine_ls_goodness_of_fit_ref 1.023
_refine_ls_hydrogen_treatment mixed
_refine_ls_matrix_type full
_refine_ls_number_parameters 302
_refine_ls_number_reflns 6176
_refine_ls_number_restraints 0
_refine_ls_restrained_S_all 1.023
_refine_ls_R_factor_all 0.0528
_refine_ls_R_factor_gt 0.0370
_refine_ls_shift/su_max 0.001
_refine_ls_shift/su_mean 0.000
_refine_ls_structure_factor_coef Fsqd
_refine_ls_weighting_details 'calc w=1/[\s^2^(Fo^2^)+(0.0483P)^2^+1.1000P] where P=(Fo^2^+2Fc^2^)/3'
_refine_ls_weighting_scheme calc
_refine_ls_wR_factor_gt 0.0903
_refine_ls_wR_factor_ref 0.1004
_reflns_number_gt 4841
_reflns_number_total 6176
_reflns_threshold_expression >2sigma(I)
_cod_data_source_file ja311021u_si_001_2.cif
_cod_data_source_block eb1
_cod_database_code 4119402

loop_
_symmetry_equiv_pos_as_xyz
'x, y, z'
'-x, y+1/2, -z+1/2'
'-x, -y, -z'
'x, -y-1/2, z-1/2'

loop_
_atom_site_label
_atom_site_type_symbol
_atom_site_fract_x
_atom_site_fract_y
_atom_site_fract_z
_atom_site_U_iso_or_equiv
_atom_site_adp_type
_atom_site_occupancy
_atom_site_symmetry_multiplicity
_atom_site_calc_flag
_atom_site_refinement_flags
Fe1 Fe 0.74909(3) 0.69832(3) 0.118550(10) 0.02282(8) Uani 1 1 d .
Cl1 Cl 0.70610(5) 0.44635(6) 0.08694(2) 0.03387(13) Uani 1 1 d .
P1 P 0.54239(5) 0.75769(7) 0.08838(2) 0.02769(12) Uani 1 1 d .
P2 P 0.95136(5) 0.61588(7) 0.14409(2) 0.02783(12) Uani 1 1 d .
F1 F 0.66195(15) 0.37408(18) 0.19251(6) 0.0517(4) Uani 1 1 d .
F2 F 0.61375(16) 0.3935(2) 0.28445(6) 0.0662(5) Uani 1 1 d .
F3 F 0.69424(16) 0.9598(2) 0.29083(6) 0.0615(5) Uani 1 1 d .
F4 F 0.85917(15) 1.1216(2) -0.06047(6) 0.0583(4) Uani 1 1 d .
F5 F 0.81719(16) 0.7977(2) -0.07788(5) 0.0566(4) Uani 1 1 d .
F6 F 0.77846(15) 0.59660(17) -0.00477(5) 0.0491(4) Uani 1 1 d .
N1 N 0.78098(15) 0.9173(2) 0.14684(6) 0.0270(4) Uani 1 1 d .
C1 C 0.70822(19) 0.6623(3) 0.18896(8) 0.0305(4) Uani 1 1 d .
C2 C 0.6724(2) 0.5258(3) 0.21406(9) 0.0376(5) Uani 1 1 d .
C3 C 0.6462(2) 0.5339(4) 0.26279(9) 0.0466(6) Uani 1 1 d .
C4 C 0.6524(2) 0.6791(4) 0.28989(9) 0.0515(7) Uani 1 1 d .
H4A H 0.6335 0.6840 0.3232 0.062 Uiso 1 1 calc R
C5 C 0.6872(2) 0.8151(4) 0.26596(9) 0.0441(6) Uani 1 1 d .
C6 C 0.71666(19) 0.8102(3) 0.21745(8) 0.0314(5) Uani 1 1 d .
C7 C 0.7579(2) 0.9495(3) 0.19183(8) 0.0322(5) Uani 1 1 d .
H7 H 0.769(2) 1.054(3) 0.2038(9) 0.030(6) Uiso 1 1 d .
C8 C 0.79629(18) 0.8126(3) 0.05723(8) 0.0273(4) Uani 1 1 d .
C9 C 0.7992(2) 0.7566(3) 0.00841(8) 0.0335(5) Uani 1 1 d .
C10 C 0.8202(2) 0.8589(3) -0.03060(8) 0.0384(5) Uani 1 1 d .
C11 C 0.8413(2) 1.0234(3) -0.02142(9) 0.0386(5) Uani 1 1 d .
C12 C 0.8433(2) 1.0887(3) 0.02584(9) 0.0355(5) Uani 1 1 d .
H12 H 0.8626(18) 1.217(3) 0.0254(7) 0.019(5) Uiso 1 1 d .
C13 C 0.82130(19) 0.9824(3) 0.06404(8) 0.0283(4) Uani 1 1 d .
C14 C 0.8245(2) 1.0477(3) 0.11664(9) 0.0346(5) Uani 1 1 d .
H14B H 0.774(2) 1.153(4) 0.1170(10) 0.056(8) Uiso 1 1 d .
H14A H 0.919(2) 1.077(3) 0.1352(10) 0.046(7) Uiso 1 1 d .
C15 C 0.4950(2) 0.7496(3) 0.01989(8) 0.0414(6) Uani 1 1 d .
H15A H 0.4023 0.7615 0.0106 0.062 Uiso 1 1 calc R
H15B H 0.5205 0.6437 0.0074 0.062 Uiso 1 1 calc R
H15C H 0.5363 0.8392 0.0045 0.062 Uiso 1 1 calc R
C16 C 0.4273(2) 0.6257(4) 0.11076(11) 0.0518(7) Uani 1 1 d .
H16A H 0.4330 0.6413 0.1475 0.078 Uiso 1 1 calc R
H16B H 0.4454 0.5105 0.1039 0.078 Uiso 1 1 calc R
H16C H 0.3414 0.6541 0.0930 0.078 Uiso 1 1 calc R
C17 C 0.4920(2) 0.9631(3) 0.10303(9) 0.0407(6) Uani 1 1 d .
H17A H 0.5411 1.0451 0.0880 0.061 Uiso 1 1 calc R
H17B H 0.5066 0.9781 0.1400 0.061 Uiso 1 1 calc R
H17C H 0.4012 0.9768 0.0890 0.061 Uiso 1 1 calc R
C18 C 0.9710(2) 0.4541(3) 0.19194(10) 0.0497(7) Uani 1 1 d .
H18A H 1.0577 0.4102 0.1964 0.075 Uiso 1 1 calc R
H18B H 0.9098 0.3658 0.1809 0.075 Uiso 1 1 calc R
H18C H 0.9561 0.4994 0.2243 0.075 Uiso 1 1 calc R
C19 C 1.0644(2) 0.7705(3) 0.17315(9) 0.0391(5) Uani 1 1 d .
H19A H 1.1482 0.7197 0.1838 0.059 Uiso 1 1 calc R
H19B H 1.0358 0.8174 0.2029 0.059 Uiso 1 1 calc R
H19C H 1.0702 0.8579 0.1484 0.059 Uiso 1 1 calc R
C20 C 1.0274(2) 0.5287(3) 0.09534(10) 0.0435(6) Uani 1 1 d .
H20A H 1.0306 0.6112 0.0689 0.065 Uiso 1 1 calc R
H20B H 0.9787 0.4330 0.0803 0.065 Uiso 1 1 calc R
H20C H 1.1141 0.4944 0.1104 0.065 Uiso 1 1 calc R

loop_
_atom_site_aniso_label
_atom_site_aniso_U_11
_atom_site_aniso_U_22
_atom_site_aniso_U_33
_atom_site_aniso_U_23
_atom_site_aniso_U_13
_atom_site_aniso_U_12
Fe1 0.02758(14) 0.01796(15) 0.02184(14) -0.00076(10) 0.00175(10) 0.00260(11)
Cl1 0.0425(3) 0.0190(2) 0.0360(3) -0.0031(2) -0.0036(2) 0.0021(2)
P1 0.0267(2) 0.0287(3) 0.0259(3) 0.0003(2) 0.0004(2) 0.0044(2)
P2 0.0281(2) 0.0246(3) 0.0291(3) 0.0012(2) 0.0008(2) 0.0037(2)
F1 0.0698(10) 0.0365(8) 0.0495(9) 0.0095(7) 0.0129(7) -0.0107(7)
F2 0.0700(11) 0.0815(13) 0.0494(9) 0.0235(9) 0.0169(8) -0.0219(10)
F3 0.0694(10) 0.0742(12) 0.0451(9) -0.0236(8) 0.0210(8) -0.0111(9)
F4 0.0625(9) 0.0692(11) 0.0484(9) 0.0284(8) 0.0237(7) 0.0100(8)
F5 0.0741(10) 0.0697(11) 0.0297(7) 0.0046(7) 0.0194(7) 0.0256(9)
F6 0.0782(10) 0.0363(8) 0.0342(7) -0.0084(6) 0.0144(7) 0.0087(7)
N1 0.0290(8) 0.0208(9) 0.0293(9) -0.0018(7) 0.0009(7) 0.0022(7)
C1 0.0274(9) 0.0360(12) 0.0266(10) 0.0006(9) 0.0012(8) 0.0007(9)
C2 0.0359(11) 0.0431(14) 0.0329(11) 0.0052(10) 0.0038(9) -0.0028(10)
C3 0.0394(12) 0.0625(18) 0.0384(13) 0.0143(12) 0.0081(10) -0.0109(12)
C4 0.0409(13) 0.085(2) 0.0309(12) 0.0016(13) 0.0114(10) -0.0112(14)
C5 0.0361(11) 0.0647(18) 0.0309(12) -0.0138(11) 0.0050(10) -0.0035(11)
C6 0.0275(9) 0.0391(13) 0.0264(10) -0.0036(9) 0.0022(8) -0.0003(9)
C7 0.0334(10) 0.0324(12) 0.0291(11) -0.0096(9) 0.0012(8) 0.0037(9)
C8 0.0274(9) 0.0245(10) 0.0293(10) 0.0031(8) 0.0038(8) 0.0069(8)
C9 0.0377(11) 0.0324(12) 0.0307(11) -0.0001(9) 0.0073(9) 0.0098(9)
C10 0.0373(11) 0.0527(15) 0.0263(11) 0.0044(10) 0.0089(9) 0.0181(11)
C11 0.0313(10) 0.0457(15) 0.0408(12) 0.0206(11) 0.0119(9) 0.0109(10)
C12 0.0294(10) 0.0330(13) 0.0442(13) 0.0127(10) 0.0074(9) 0.0033(9)
C13 0.0273(9) 0.0247(10) 0.0322(11) 0.0047(8) 0.0035(8) 0.0038(8)
C14 0.0446(12) 0.0198(11) 0.0390(12) 0.0030(9) 0.0066(10) 0.0017(9)
C15 0.0393(12) 0.0486(15) 0.0312(12) -0.0070(10) -0.0064(10) 0.0098(11)
C16 0.0329(12) 0.0573(18) 0.0629(17) 0.0154(14) 0.0031(11) -0.0052(12)
C17 0.0381(12) 0.0419(14) 0.0392(12) -0.0054(10) -0.0007(10) 0.0172(10)
C18 0.0385(12) 0.0472(16) 0.0587(16) 0.0261(13) -0.0036(11) 0.0061(11)
C19 0.0338(11) 0.0384(13) 0.0429(13) -0.0086(10) 0.0012(10) -0.0018(10)
C20 0.0379(12) 0.0403(14) 0.0518(15) -0.0109(11) 0.0071(11) 0.0107(10)

loop_
_atom_type_symbol
_atom_type_description
_atom_type_scat_dispersion_real
_atom_type_scat_dispersion_imag
_atom_type_scat_source
C C 0.0033 0.0016 'International Tables Vol C Tables 4.2.6.8 and 6.1.1.4'
H H 0.0000 0.0000 'International Tables Vol C Tables 4.2.6.8 and 6.1.1.4'
N N 0.0061 0.0033 'International Tables Vol C Tables 4.2.6.8 and 6.1.1.4'
F F 0.0171 0.0103 'International Tables Vol C Tables 4.2.6.8 and 6.1.1.4'
P P 0.1023 0.0942 'International Tables Vol C Tables 4.2.6.8 and 6.1.1.4'
Cl Cl 0.1484 0.1585 'International Tables Vol C Tables 4.2.6.8 and 6.1.1.4'
Fe Fe 0.3463 0.8444 'International Tables Vol C Tables 4.2.6.8 and 6.1.1.4'

loop_
_geom_angle_atom_site_label_1
_geom_angle_atom_site_label_2
_geom_angle_atom_site_label_3
_geom_angle
N1 Fe1 C8 80.96(8)
N1 Fe1 C1 79.80(8)
C8 Fe1 C1 160.70(9)
N1 Fe1 Cl1 178.04(5)
C8 Fe1 Cl1 100.31(6)
C1 Fe1 Cl1 98.88(7)
N1 Fe1 P2 93.74(5)
C8 Fe1 P2 90.74(6)
C1 Fe1 P2 92.02(6)
Cl1 Fe1 P2 87.75(2)
N1 Fe1 P1 91.90(5)
C8 Fe1 P1 89.23(6)
C1 Fe1 P1 89.88(6)
Cl1 Fe1 P1 86.64(2)
P2 Fe1 P1 174.29(2)
C15 P1 C16 103.42(13)
C15 P1 C17 102.28(12)
C16 P1 C17 103.03(13)
C15 P1 Fe1 115.24(8)
C16 P1 Fe1 115.71(9)
C17 P1 Fe1 115.33(8)
C20 P2 C19 103.19(11)
C20 P2 C18 102.43(13)
C19 P2 C18 102.59(12)
C20 P2 Fe1 115.76(8)
C19 P2 Fe1 116.80(8)
C18 P2 Fe1 114.14(8)
C7 N1 C14 120.03(19)
C7 N1 Fe1 119.80(16)
C14 N1 Fe1 120.10(14)
C2 C1 C6 114.49(19)
C2 C1 Fe1 133.60(18)
C6 C1 Fe1 111.90(16)
F1 C2 C3 115.3(2)
F1 C2 C1 122.0(2)
C3 C2 C1 122.7(2)
F2 C3 C4 119.2(2)
F2 C3 C2 118.4(3)
C4 C3 C2 122.4(2)
C5 C4 C3 115.9(2)
F3 C5 C4 118.1(2)
F3 C5 C6 118.9(2)
C4 C5 C6 122.9(2)
C5 C6 C1 121.5(2)
C5 C6 C7 124.5(2)
C1 C6 C7 114.05(19)
N1 C7 C6 114.3(2)
C9 C8 C13 113.91(19)
C9 C8 Fe1 131.47(17)
C13 C8 Fe1 114.41(15)
F6 C9 C10 114.9(2)
F6 C9 C8 121.9(2)
C10 C9 C8 123.1(2)
F5 C10 C11 120.0(2)
F5 C10 C9 120.3(2)
C11 C10 C9 119.7(2)
F4 C11 C12 120.2(2)
F4 C11 C10 118.6(2)
C12 C11 C10 121.2(2)
C11 C12 C13 117.5(2)
C12 C13 C8 124.5(2)
C12 C13 C14 119.5(2)
C8 C13 C14 116.00(18)
N1 C14 C13 107.95(18)

loop_
_geom_bond_atom_site_label_1
_geom_bond_atom_site_label_2
_geom_bond_distance
Fe1 N1 1.9389(17)
Fe1 C8 2.028(2)
Fe1 C1 2.031(2)
Fe1 Cl1 2.2306(6)
Fe1 P2 2.2463(6)
Fe1 P1 2.2602(6)
P1 C15 1.809(2)
P1 C16 1.815(3)
P1 C17 1.819(2)
P2 C20 1.804(2)
P2 C19 1.815(2)
P2 C18 1.819(2)
F1 C2 1.357(3)
F2 C3 1.353(3)
F3 C5 1.346(3)
F4 C11 1.355(3)
F5 C10 1.353(3)
F6 C9 1.355(3)
N1 C7 1.299(3)
N1 C14 1.460(3)
C1 C2 1.387(3)
C1 C6 1.417(3)
C2 C3 1.384(3)
C3 C4 1.380(4)
C4 C5 1.363(4)
C5 C6 1.391(3)
C6 C7 1.434(3)
C8 C9 1.388(3)
C8 C13 1.411(3)
C9 C10 1.384(3)
C10 C11 1.371(4)
C11 C12 1.367(3)
C12 C13 1.390(3)
C13 C14 1.497(3)
